data_4500386
loop_
_publ_author_name
'Li, Guo-Bi'
'Liu, Jun-Min'
'Cai, Yue-Peng'
'Su, Cheng-Yong'

_publ_section_title
;
 Structural Diversity of a Series of Mn(II), Cd(II), and Co(II) Complexes
 with Pyridine Donor Diimide Ligands
;
_journal_issue 7
_journal_name_full 'Crystal Growth &amp; Design'
_journal_page_first 2763
_journal_paper_doi 10.1021/cg1014913
_journal_volume 11
_journal_year 2011
_chemical_formula_sum 'C48 H30 Cl6 Co N10 O8 S2'
_chemical_formula_weight 1210.57
_chemical_name_systematic
; 
 ? 
;
_space_group_IT_number 2
_symmetry_cell_setting triclinic
_symmetry_space_group_name_Hall '-P 1'
_symmetry_space_group_name_H-M 'P -1'
_atom_sites_solution_hydrogens geom
_atom_sites_solution_primary direct
_atom_sites_solution_secondary difmap
_audit_creation_method SHELXL-97
_cell_angle_alpha 78.961(5)
_cell_angle_beta 80.467(5)
_cell_angle_gamma 79.776(5)
_cell_formula_units_Z 1
_cell_length_a 7.932(5)
_cell_length_b 11.356(5)
_cell_length_c 14.605(5)
_cell_measurement_reflns_used 3437
_cell_measurement_temperature 150(2)
_cell_measurement_theta_max 30.0130
_cell_measurement_theta_min 2.9740
_cell_volume 1258.9(11)
_computing_cell_refinement 'Bruker FRAMBO'
_computing_data_collection 'Bruker FRAMBO'
_computing_data_reduction 'Bruker SHELXTL'
_computing_molecular_graphics 'Bruker SHELXTL'
_computing_publication_material 'Bruker SHELXTL'
_computing_structure_refinement 'SHELXL-97 (Sheldrick, 1997)'
_computing_structure_solution 'SHELXS-97 (Sheldrick, 1990)'
_diffrn_ambient_temperature 150(2)
_diffrn_detector_area_resol_mean 16.0855
_diffrn_measured_fraction_theta_full 0.995
_diffrn_measured_fraction_theta_max 0.995
_diffrn_measurement_device_type 'Oxfor Germini Sl Ultra'
_diffrn_measurement_method '\w and \p scan'
_diffrn_radiation_monochromator graphite
_diffrn_radiation_source 'fine-focus sealed tube'
_diffrn_radiation_type MoK\a
_diffrn_radiation_wavelength 0.71073
_diffrn_reflns_av_R_equivalents 0.0273
_diffrn_reflns_av_sigmaI/netI 0.0709
_diffrn_reflns_limit_h_max 9
_diffrn_reflns_limit_h_min -7
_diffrn_reflns_limit_k_max 13
_diffrn_reflns_limit_k_min -13
_diffrn_reflns_limit_l_max 17
_diffrn_reflns_limit_l_min -17
_diffrn_reflns_number 7948
_diffrn_reflns_theta_full 26.00
_diffrn_reflns_theta_max 26.00
_diffrn_reflns_theta_min 2.98
_diffrn_standards_decay_% none
_exptl_absorpt_coefficient_mu 0.808
_exptl_absorpt_correction_T_max 1.00000
_exptl_absorpt_correction_T_min 0.98032
_exptl_absorpt_correction_type multi-scan
_exptl_absorpt_process_details 'SADABS (Bruker 1997)'
_exptl_crystal_colour red
_exptl_crystal_density_diffrn 1.597
_exptl_crystal_density_method 'not measured'
_exptl_crystal_description block
_exptl_crystal_F_000 613
_exptl_crystal_size_max 0.35
_exptl_crystal_size_mid 0.30
_exptl_crystal_size_min 0.25
_refine_diff_density_max 0.358
_refine_diff_density_min -0.313
_refine_diff_density_rms 0.060
_refine_ls_extinction_method none
_refine_ls_goodness_of_fit_ref 1.002
_refine_ls_hydrogen_treatment geom
_refine_ls_matrix_type full
_refine_ls_number_parameters 348
_refine_ls_number_reflns 4909
_refine_ls_number_restraints 0
_refine_ls_restrained_S_all 1.002
_refine_ls_R_factor_all 0.0614
_refine_ls_R_factor_gt 0.0376
_refine_ls_shift/su_max 0.001
_refine_ls_shift/su_mean 0.000
_refine_ls_structure_factor_coef Fsqd
_refine_ls_weighting_details 'calc w=1/[\s^2^(Fo^2^)+(0.0103P)^2^+0.0000P] where P=(Fo^2^+2Fc^2^)/3'
_refine_ls_weighting_scheme calc
_refine_ls_wR_factor_gt 0.0542
_refine_ls_wR_factor_ref 0.0567
_reflns_number_gt 3456
_reflns_number_total 4909
_reflns_threshold_expression >2sigma(I)
_cod_data_source_file cg1014913_si_001.cif
_cod_data_source_block 8
_cod_original_sg_symbol_H-M P-1
_cod_database_code 4500386

loop_
_symmetry_equiv_pos_as_xyz
'x, y, z'
'-x, -y, -z'

loop_
_atom_site_label
_atom_site_type_symbol
_atom_site_fract_x
_atom_site_fract_y
_atom_site_fract_z
_atom_site_U_iso_or_equiv
_atom_site_adp_type
_atom_site_occupancy
_atom_site_symmetry_multiplicity
_atom_site_calc_flag
_atom_site_refinement_flags
Co1 Co 1.0000 0.0000 0.5000 0.01618(12) Uani 1 2 d S
C9 C 1.0891(3) -0.0858(2) 0.05943(15) 0.0188(6) Uani 1 1 d .
C5 C 1.2969(3) -0.0610(2) 0.33250(15) 0.0189(6) Uani 1 1 d .
H5A H 1.2234 -0.1129 0.3253 0.023 Uiso 1 1 calc R
C4 C 1.4421(3) -0.0487(2) 0.26584(16) 0.0188(6) Uani 1 1 d .
C22 C 1.4570(3) -0.6202(2) 1.00848(17) 0.0189(6) Uani 1 1 d .
C7 C 1.2988(3) 0.0289(2) 0.07004(16) 0.0205(6) Uani 1 1 d .
C6 C 1.4751(3) -0.1152(2) 0.18268(15) 0.0220(6) Uani 1 1 d .
H6A H 1.5808 -0.0955 0.1433 0.026 Uiso 1 1 calc R
H6B H 1.4911 -0.2020 0.2053 0.026 Uiso 1 1 calc R
C10 C 1.2157(3) -0.1613(2) 0.12049(16) 0.0220(6) Uani 1 1 d .
C19 C 1.3553(3) -0.5164(2) 0.96919(15) 0.0169(5) Uani 1 1 d .
C23 C 1.1141(3) 0.1648(2) 0.62829(16) 0.0205(6) Uani 1 1 d .
C16 C 1.0302(3) -0.1965(2) 0.68122(16) 0.0197(6) Uani 1 1 d .
H16A H 0.9690 -0.1331 0.7107 0.024 Uiso 1 1 calc R
C20 C 1.3968(3) -0.4014(2) 0.96070(15) 0.0163(5) Uani 1 1 d .
C8 C 1.1420(3) 0.0269(2) 0.02731(16) 0.0177(6) Uani 1 1 d .
C14 C 1.1611(3) -0.4013(2) 0.69175(17) 0.0332(7) Uani 1 1 d .
H14A H 1.1890 -0.4781 0.7263 0.040 Uiso 1 1 calc R
C11 C 0.9451(3) -0.1173(2) 0.03362(17) 0.0207(6) Uani 1 1 d .
C3 C 1.5525(3) 0.0269(2) 0.27729(17) 0.0264(6) Uani 1 1 d .
H3A H 1.6513 0.0374 0.2343 0.032 Uiso 1 1 calc R
C17 C 1.0049(3) -0.3314(2) 0.84044(15) 0.0240(6) Uani 1 1 d .
H17A H 0.9491 -0.2554 0.8601 0.029 Uiso 1 1 calc R
H17B H 0.9203 -0.3866 0.8537 0.029 Uiso 1 1 calc R
C21 C 1.2647(3) -0.3133(2) 0.91138(15) 0.0200(6) Uani 1 1 d .
C15 C 1.0659(3) -0.3094(2) 0.73612(16) 0.0195(6) Uani 1 1 d .
C13 C 1.2150(3) -0.3795(2) 0.59605(18) 0.0372(7) Uani 1 1 d .
H13A H 1.2800 -0.4406 0.5653 0.045 Uiso 1 1 calc R
C2 C 1.5135(3) 0.0868(2) 0.35404(17) 0.0288(7) Uani 1 1 d .
H2A H 1.5863 0.1380 0.3632 0.035 Uiso 1 1 calc R
C18 C 1.1940(3) -0.5064(2) 0.92680(16) 0.0213(6) Uani 1 1 d .
C12 C 1.1700(3) -0.2646(2) 0.54721(17) 0.0266(6) Uani 1 1 d .
H12A H 1.2051 -0.2501 0.4826 0.032 Uiso 1 1 calc R
C1 C 1.3655(3) 0.0699(2) 0.41694(16) 0.0229(6) Uani 1 1 d .
H1A H 1.3413 0.1105 0.4683 0.028 Uiso 1 1 calc R
C24 C 1.2728(3) -0.4869(2) 0.33204(16) 0.0310(7) Uani 1 1 d .
H24A H 1.1677 -0.4326 0.3154 0.037 Uiso 1 1 calc R
N1 N 1.2557(2) -0.00232(18) 0.40726(13) 0.0179(5) Uani 1 1 d .
N2 N 1.3327(2) -0.08334(18) 0.12660(12) 0.0190(5) Uani 1 1 d .
N3 N 1.1479(2) -0.38262(18) 0.89385(12) 0.0189(5) Uani 1 1 d .
N5 N 1.0799(2) 0.09350(19) 0.58984(13) 0.0213(5) Uani 1 1 d .
N4 N 1.0789(2) -0.17343(18) 0.58773(13) 0.0180(5) Uani 1 1 d .
O3 O 1.1139(2) -0.58522(16) 0.92036(11) 0.0296(5) Uani 1 1 d .
O4 O 1.25271(19) -0.20473(15) 0.88940(11) 0.0264(4) Uani 1 1 d .
O1 O 1.3861(2) 0.10898(16) 0.05952(12) 0.0317(5) Uani 1 1 d .
O2 O 1.2248(2) -0.26570(16) 0.15705(12) 0.0328(5) Uani 1 1 d .
S1 S 1.16026(9) 0.26608(7) 0.68212(5) 0.0385(2) Uani 1 1 d .
Cl3 Cl 1.42349(8) -0.39887(6) 0.35032(4) 0.03392(18) Uani 1 1 d .
Cl2 Cl 1.21954(10) -0.58785(7) 0.43510(5) 0.0506(2) Uani 1 1 d .
Cl1 Cl 1.36065(9) -0.56744(7) 0.23881(5) 0.0443(2) Uani 1 1 d .
H22 H 1.430(3) -0.687(2) 1.0133(15) 0.021(7) Uiso 1 1 d .
H11 H 0.912(2) -0.189(2) 0.0530(15) 0.019(7) Uiso 1 1 d .

loop_
_atom_site_aniso_label
_atom_site_aniso_U_11
_atom_site_aniso_U_22
_atom_site_aniso_U_33
_atom_site_aniso_U_23
_atom_site_aniso_U_13
_atom_site_aniso_U_12
Co1 0.0194(2) 0.0142(3) 0.0152(2) -0.0022(2) -0.0024(2) -0.0036(2)
C9 0.0221(12) 0.0177(15) 0.0157(13) -0.0043(11) 0.0003(11) -0.0018(11)
C5 0.0203(12) 0.0158(14) 0.0209(13) 0.0001(11) -0.0055(11) -0.0046(11)
C4 0.0170(12) 0.0199(15) 0.0183(13) 0.0016(11) -0.0064(11) -0.0006(11)
C22 0.0268(14) 0.0144(15) 0.0162(13) -0.0016(12) -0.0020(11) -0.0072(12)
C7 0.0256(13) 0.0191(15) 0.0166(13) -0.0035(12) 0.0022(11) -0.0068(12)
C6 0.0211(12) 0.0242(16) 0.0197(13) -0.0012(12) -0.0027(11) -0.0034(11)
C10 0.0271(13) 0.0197(16) 0.0177(13) -0.0036(12) 0.0018(11) -0.0034(12)
C19 0.0210(12) 0.0178(15) 0.0120(12) -0.0010(11) -0.0022(10) -0.0051(11)
C23 0.0170(12) 0.0248(16) 0.0179(14) -0.0011(12) -0.0010(11) -0.0026(11)
C16 0.0186(12) 0.0215(15) 0.0197(13) -0.0062(12) -0.0043(11) -0.0004(11)
C20 0.0194(12) 0.0156(14) 0.0122(12) -0.0017(11) 0.0004(11) -0.0013(11)
C8 0.0209(12) 0.0161(15) 0.0157(12) -0.0045(11) 0.0028(11) -0.0047(11)
C14 0.0548(17) 0.0170(16) 0.0257(15) 0.0002(13) -0.0159(14) 0.0057(14)
C11 0.0231(13) 0.0142(15) 0.0232(14) 0.0017(12) 0.0001(12) -0.0069(12)
C3 0.0209(13) 0.0316(18) 0.0250(15) 0.0000(13) 0.0019(12) -0.0095(12)
C17 0.0211(12) 0.0268(16) 0.0230(14) 0.0010(12) -0.0063(11) -0.0028(11)
C21 0.0256(13) 0.0185(16) 0.0130(13) 0.0008(11) 0.0021(11) -0.0037(12)
C15 0.0217(12) 0.0194(15) 0.0184(13) -0.0035(12) -0.0051(11) -0.0033(11)
C13 0.0587(18) 0.0230(17) 0.0251(15) -0.0099(13) -0.0086(14) 0.0159(14)
C2 0.0249(13) 0.0321(18) 0.0332(16) -0.0073(14) -0.0021(13) -0.0135(13)
C18 0.0252(13) 0.0223(16) 0.0144(13) -0.0008(12) 0.0011(11) -0.0044(12)
C12 0.0335(14) 0.0276(17) 0.0176(14) -0.0038(13) -0.0051(12) 0.0002(13)
C1 0.0248(13) 0.0227(16) 0.0242(14) -0.0077(12) -0.0060(12) -0.0047(12)
C24 0.0315(14) 0.0332(18) 0.0272(15) -0.0061(14) -0.0020(12) -0.0023(13)
N1 0.0195(10) 0.0154(12) 0.0178(11) -0.0024(9) 0.0006(9) -0.0034(9)
N2 0.0205(10) 0.0193(13) 0.0176(11) -0.0002(9) -0.0044(9) -0.0053(9)
N3 0.0206(10) 0.0199(13) 0.0159(11) 0.0011(9) -0.0065(9) -0.0030(9)
N5 0.0221(11) 0.0216(13) 0.0214(11) -0.0046(10) -0.0051(9) -0.0037(10)
N4 0.0203(10) 0.0179(12) 0.0156(11) -0.0021(9) -0.0027(9) -0.0025(9)
O3 0.0359(10) 0.0236(11) 0.0330(11) 0.0012(9) -0.0118(9) -0.0144(9)
O4 0.0310(9) 0.0166(11) 0.0291(10) 0.0013(9) -0.0029(8) -0.0036(8)
O1 0.0373(10) 0.0207(11) 0.0395(11) 0.0043(9) -0.0112(9) -0.0157(9)
O2 0.0377(10) 0.0183(11) 0.0423(11) 0.0074(9) -0.0140(9) -0.0095(9)
S1 0.0443(4) 0.0292(5) 0.0505(5) -0.0209(4) -0.0156(4) -0.0042(4)
Cl3 0.0404(4) 0.0288(4) 0.0330(4) -0.0047(3) -0.0054(3) -0.0064(3)
Cl2 0.0711(5) 0.0450(6) 0.0343(4) -0.0049(4) 0.0115(4) -0.0246(4)
Cl1 0.0490(4) 0.0540(6) 0.0345(4) -0.0229(4) 0.0032(4) -0.0115(4)

loop_
_atom_type_symbol
_atom_type_description
_atom_type_scat_dispersion_real
_atom_type_scat_dispersion_imag
_atom_type_scat_source
C C 0.0033 0.0016 'International Tables Vol C Tables 4.2.6.8 and 6.1.1.4'
H H 0.0000 0.0000 'International Tables Vol C Tables 4.2.6.8 and 6.1.1.4'
N N 0.0061 0.0033 'International Tables Vol C Tables 4.2.6.8 and 6.1.1.4'
O O 0.0106 0.0060 'International Tables Vol C Tables 4.2.6.8 and 6.1.1.4'
S S 0.1246 0.1234 'International Tables Vol C Tables 4.2.6.8 and 6.1.1.4'
Co Co 0.3494 0.9721 'International Tables Vol C Tables 4.2.6.8 and 6.1.1.4'
Cl Cl 0.1484 0.1585 'International Tables Vol C Tables 4.2.6.8 and 6.1.1.4'

loop_
_geom_angle_atom_site_label_1
_geom_angle_atom_site_label_2
_geom_angle_atom_site_label_3
_geom_angle
_geom_angle_site_symmetry_1
_geom_angle_site_symmetry_3
N5 Co1 N5 180.000(1) 2_756 .
N5 Co1 N4 91.03(8) 2_756 2_756
N5 Co1 N4 88.97(8) . 2_756
N5 Co1 N4 88.97(8) 2_756 .
N5 Co1 N4 91.03(8) . .
N4 Co1 N4 180.00(9) 2_756 .
N5 Co1 N1 88.47(8) 2_756 .
N5 Co1 N1 91.53(8) . .
N4 Co1 N1 86.11(7) 2_756 .
N4 Co1 N1 93.89(7) . .
N5 Co1 N1 91.53(8) 2_756 2_756
N5 Co1 N1 88.47(8) . 2_756
N4 Co1 N1 93.89(7) 2_756 2_756
N4 Co1 N1 86.11(7) . 2_756
N1 Co1 N1 180.0 . 2_756
C8 C9 C11 122.9(2) . .
C8 C9 C10 108.2(2) . .
C11 C9 C10 128.8(2) . .
N1 C5 C4 124.1(2) . .
N1 C5 H5A 117.9 . .
C4 C5 H5A 117.9 . .
C3 C4 C5 118.0(2) . .
C3 C4 C6 121.6(2) . .
C5 C4 C6 120.4(2) . .
C19 C22 C20 114.3(2) . 2_847
C19 C22 H22 121.7(15) . .
C20 C22 H22 124.0(15) 2_847 .
O1 C7 N2 124.1(2) . .
O1 C7 C8 129.2(2) . .
N2 C7 C8 106.6(2) . .
N2 C6 C4 111.81(19) . .
N2 C6 H6A 109.3 . .
C4 C6 H6A 109.3 . .
N2 C6 H6B 109.3 . .
C4 C6 H6B 109.3 . .
H6A C6 H6B 107.9 . .
O2 C10 N2 124.7(2) . .
O2 C10 C9 130.0(2) . .
N2 C10 C9 105.3(2) . .
C20 C19 C22 122.9(2) . .
C20 C19 C18 108.5(2) . .
C22 C19 C18 128.6(2) . .
N5 C23 S1 179.4(2) . .
N4 C16 C15 123.7(2) . .
N4 C16 H16A 118.1 . .
C15 C16 H16A 118.1 . .
C19 C20 C22 122.8(2) . 2_847
C19 C20 C21 108.3(2) . .
C22 C20 C21 128.9(2) 2_847 .
C9 C8 C11 122.7(2) . 2_755
C9 C8 C7 108.1(2) . .
C11 C8 C7 129.2(2) 2_755 .
C15 C14 C13 120.1(2) . .
C15 C14 H14A 120.0 . .
C13 C14 H14A 120.0 . .
C9 C11 C8 114.4(2) . 2_755
C9 C11 H11 123.1(13) . .
C8 C11 H11 122.5(13) 2_755 .
C2 C3 C4 118.8(2) . .
C2 C3 H3A 120.6 . .
C4 C3 H3A 120.6 . .
N3 C17 C15 111.43(18) . .
N3 C17 H17A 109.3 . .
C15 C17 H17A 109.3 . .
N3 C17 H17B 109.3 . .
C15 C17 H17B 109.3 . .
H17A C17 H17B 108.0 . .
O4 C21 N3 124.3(2) . .
O4 C21 C20 130.1(2) . .
N3 C21 C20 105.7(2) . .
C14 C15 C16 117.4(2) . .
C14 C15 C17 120.9(2) . .
C16 C15 C17 121.7(2) . .
C12 C13 C14 118.2(3) . .
C12 C13 H13A 120.9 . .
C14 C13 H13A 120.9 . .
C1 C2 C3 119.5(2) . .
C1 C2 H2A 120.2 . .
C3 C2 H2A 120.2 . .
O3 C18 N3 124.8(2) . .
O3 C18 C19 129.6(2) . .
N3 C18 C19 105.6(2) . .
N4 C12 C13 123.4(2) . .
N4 C12 H12A 118.3 . .
C13 C12 H12A 118.3 . .
N1 C1 C2 122.9(2) . .
N1 C1 H1A 118.5 . .
C2 C1 H1A 118.5 . .
Cl2 C24 Cl1 110.16(16) . .
Cl2 C24 Cl3 110.00(13) . .
Cl1 C24 Cl3 109.88(13) . .
Cl2 C24 H24A 108.9 . .
Cl1 C24 H24A 108.9 . .
Cl3 C24 H24A 108.9 . .
C1 N1 C5 116.6(2) . .
C1 N1 Co1 119.62(17) . .
C5 N1 Co1 123.12(15) . .
C7 N2 C10 111.59(18) . .
C7 N2 C6 123.03(19) . .
C10 N2 C6 125.4(2) . .
C18 N3 C21 111.94(18) . .
C18 N3 C17 124.8(2) . .
C21 N3 C17 123.1(2) . .
C23 N5 Co1 167.15(19) . .
C12 N4 C16 117.2(2) . .
C12 N4 Co1 119.38(15) . .
C16 N4 Co1 123.25(16) . .

loop_
_geom_bond_atom_site_label_1
_geom_bond_atom_site_label_2
_geom_bond_distance
_geom_bond_site_symmetry_2
Co1 N5 2.073(2) 2_756
Co1 N5 2.073(2) .
Co1 N4 2.1849(19) 2_756
Co1 N4 2.1849(19) .
Co1 N1 2.244(2) .
Co1 N1 2.244(2) 2_756
C9 C8 1.389(3) .
C9 C11 1.384(3) .
C9 C10 1.496(3) .
C5 N1 1.351(3) .
C5 C4 1.388(3) .
C5 H5A 0.9300 .
C4 C3 1.379(3) .
C4 C6 1.513(3) .
C22 C19 1.388(3) .
C22 C20 1.387(3) 2_847
C22 H22 0.81(2) .
C7 O1 1.211(3) .
C7 N2 1.388(3) .
C7 C8 1.486(3) .
C6 N2 1.458(3) .
C6 H6A 0.9700 .
C6 H6B 0.9700 .
C10 O2 1.198(3) .
C10 N2 1.415(3) .
C19 C20 1.381(3) .
C19 C18 1.489(3) .
C23 N5 1.161(3) .
C23 S1 1.633(3) .
C16 N4 1.344(3) .
C16 C15 1.385(3) .
C16 H16A 0.9300 .
C20 C22 1.387(3) 2_847
C20 C21 1.490(3) .
C8 C11 1.387(3) 2_755
C14 C15 1.377(3) .
C14 C13 1.380(3) .
C14 H14A 0.9300 .
C11 C8 1.387(3) 2_755
C11 H11 0.88(2) .
C3 C2 1.385(3) .
C3 H3A 0.9300 .
C17 N3 1.455(3) .
C17 C15 1.507(3) .
C17 H17A 0.9700 .
C17 H17B 0.9700 .
C21 O4 1.203(3) .
C21 N3 1.400(3) .
C13 C12 1.379(3) .
C13 H13A 0.9300 .
C2 C1 1.383(3) .
C2 H2A 0.9300 .
C18 O3 1.211(3) .
C18 N3 1.400(3) .
C12 N4 1.331(3) .
C12 H12A 0.9300 .
C1 N1 1.338(3) .
C1 H1A 0.9300 .
C24 Cl2 1.749(2) .
C24 Cl1 1.764(3) .
C24 Cl3 1.769(3) .
C24 H24A 0.9800 .

loop_
_geom_torsion_atom_site_label_1
_geom_torsion_atom_site_label_2
_geom_torsion_atom_site_label_3
_geom_torsion_atom_site_label_4
_geom_torsion
_geom_torsion_site_symmetry_1
_geom_torsion_site_symmetry_4
N1 C5 C4 C3 0.9(3) . .
N1 C5 C4 C6 -178.15(19) . .
C3 C4 C6 N2 -120.7(2) . .
C5 C4 C6 N2 58.3(3) . .
C8 C9 C10 O2 -174.6(3) . .
C11 C9 C10 O2 3.4(4) . .
C8 C9 C10 N2 4.3(3) . .
C11 C9 C10 N2 -177.7(2) . .
C20 C22 C19 C20 0.5(4) 2_847 .
C20 C22 C19 C18 178.0(2) 2_847 .
C22 C19 C20 C22 -0.6(4) . 2_847
C18 C19 C20 C22 -178.5(2) . 2_847
C22 C19 C20 C21 177.2(2) . .
C18 C19 C20 C21 -0.7(3) . .
C11 C9 C8 C11 -0.2(4) . 2_755
C10 C9 C8 C11 178.0(2) . 2_755
C11 C9 C8 C7 179.4(2) . .
C10 C9 C8 C7 -2.5(3) . .
O1 C7 C8 C9 179.0(3) . .
N2 C7 C8 C9 -0.2(3) . .
O1 C7 C8 C11 -1.6(4) . 2_755
N2 C7 C8 C11 179.2(2) . 2_755
C8 C9 C11 C8 0.1(4) . 2_755
C10 C9 C11 C8 -177.6(2) . 2_755
C5 C4 C3 C2 -0.2(3) . .
C6 C4 C3 C2 178.9(2) . .
C19 C20 C21 O4 -179.6(3) . .
C22 C20 C21 O4 -2.0(4) 2_847 .
C19 C20 C21 N3 0.7(3) . .
C22 C20 C21 N3 178.3(2) 2_847 .
C13 C14 C15 C16 -0.8(4) . .
C13 C14 C15 C17 179.7(2) . .
N4 C16 C15 C14 1.9(3) . .
N4 C16 C15 C17 -178.55(19) . .
N3 C17 C15 C14 54.1(3) . .
N3 C17 C15 C16 -125.4(2) . .
C15 C14 C13 C12 -0.4(4) . .
C4 C3 C2 C1 -0.2(4) . .
C20 C19 C18 O3 -179.4(2) . .
C22 C19 C18 O3 2.9(4) . .
C20 C19 C18 N3 0.5(3) . .
C22 C19 C18 N3 -177.3(2) . .
C14 C13 C12 N4 0.8(4) . .
C3 C2 C1 N1 -0.2(4) . .
C2 C1 N1 C5 0.9(3) . .
C2 C1 N1 Co1 -170.33(18) . .
C4 C5 N1 C1 -1.3(3) . .
C4 C5 N1 Co1 169.62(16) . .
N5 Co1 N1 C1 166.11(17) 2_756 .
N5 Co1 N1 C1 -13.89(17) . .
N4 Co1 N1 C1 74.98(17) 2_756 .
N4 Co1 N1 C1 -105.02(17) . .
N1 Co1 N1 C1 -92(100) 2_756 .
N5 Co1 N1 C5 -4.53(17) 2_756 .
N5 Co1 N1 C5 175.47(17) . .
N4 Co1 N1 C5 -95.67(18) 2_756 .
N4 Co1 N1 C5 84.33(18) . .
N1 Co1 N1 C5 97(100) 2_756 .
O1 C7 N2 C10 -176.2(2) . .
C8 C7 N2 C10 3.1(3) . .
O1 C7 N2 C6 2.4(4) . .
C8 C7 N2 C6 -178.36(19) . .
O2 C10 N2 C7 174.4(2) . .
C9 C10 N2 C7 -4.5(3) . .
O2 C10 N2 C6 -4.1(4) . .
C9 C10 N2 C6 177.0(2) . .
C4 C6 N2 C7 71.5(3) . .
C4 C6 N2 C10 -110.2(3) . .
O3 C18 N3 C21 179.9(2) . .
C19 C18 N3 C21 0.0(3) . .
O3 C18 N3 C17 -5.1(4) . .
C19 C18 N3 C17 174.99(19) . .
O4 C21 N3 C18 179.8(2) . .
C20 C21 N3 C18 -0.4(2) . .
O4 C21 N3 C17 4.7(4) . .
C20 C21 N3 C17 -175.51(19) . .
C15 C17 N3 C18 -96.9(3) . .
C15 C17 N3 C21 77.6(3) . .
S1 C23 N5 Co1 41(23) . .
N5 Co1 N5 C23 66(100) 2_756 .
N4 Co1 N5 C23 -0.2(8) 2_756 .
N4 Co1 N5 C23 179.8(8) . .
N1 Co1 N5 C23 85.8(8) . .
N1 Co1 N5 C23 -94.2(8) 2_756 .
C13 C12 N4 C16 0.3(3) . .
C13 C12 N4 Co1 -175.35(19) . .
C15 C16 N4 C12 -1.6(3) . .
C15 C16 N4 Co1 173.78(16) . .
N5 Co1 N4 C12 46.36(18) 2_756 .
N5 Co1 N4 C12 -133.64(18) . .
N4 Co1 N4 C12 24(100) 2_756 .
N1 Co1 N4 C12 -42.03(18) . .
N1 Co1 N4 C12 137.97(18) 2_756 .
N5 Co1 N4 C16 -128.97(17) 2_756 .
N5 Co1 N4 C16 51.03(17) . .
N4 Co1 N4 C16 -151(100) 2_756 .
N1 Co1 N4 C16 142.64(17) . .
N1 Co1 N4 C16 -37.36(17) 2_756 .
